data_7121102
loop_
_publ_author_name
'Hattori, Yohei'
'Kimura, Shun'
'Kusamoto, Tetsuro'
'Maeda, Hiroaki'
'Nishihara, Hiroshi'

_publ_section_title
;
 Cation-responsive turn-on fluorescence and absence of heavy atom effects
 of pyridyl-substituted triarylmethyl radicals.
;
_journal_issue 6
_journal_name_full 'Chemical communications (Cambridge, England)'
_journal_page_first 615
_journal_page_last 618
_journal_paper_doi 10.1039/c7cc08568k
_journal_volume 54
_journal_year 2018
_chemical_formula_moiety 'C37 H24 Cl7 N9 Nd O10'
_chemical_formula_sum 'C37 H24 Cl7 N9 Nd O10'
_chemical_formula_weight 1147.06
_chemical_name_systematic '[Nd(tpyPyBTMprime)(NO3)2(H2O)](CH3CN)2'
_space_group_IT_number 2
_space_group_name_Hall '-P 1'
_space_group_name_H-M_alt 'P -1'
_symmetry_cell_setting triclinic
_symmetry_Int_Tables_number 2
_symmetry_space_group_name_Hall '-P 1'
_symmetry_space_group_name_H-M 'P -1'
_atom_sites_solution_hydrogens geom
_atom_sites_solution_primary direct
_atom_sites_solution_secondary difmap
_audit_update_record
;
2017-03-03 deposited with the CCDC.
2017-12-19 downloaded from the CCDC.
;
_cell_angle_alpha 86.929(3)
_cell_angle_beta 67.150(3)
_cell_angle_gamma 68.829(3)
_cell_formula_units_Z 2
_cell_length_a 12.5288(7)
_cell_length_b 13.8891(10)
_cell_length_c 14.9538(11)
_cell_measurement_reflns_used 6832
_cell_measurement_temperature 113
_cell_measurement_theta_max 27.48
_cell_measurement_theta_min 3.03
_cell_volume 2224.7(3)
_computing_cell_refinement CrystalClear
_computing_data_collection 'CrystalClear (Rigaku/MSC Inc., 2006)'
_computing_data_reduction CrystalClear
_computing_molecular_graphics 'CrystalStructure 4.0'
_computing_publication_material 'CrystalStructure 4.0 (Rigaku, 2010)'
_computing_structure_refinement 'SHELXL97 (Sheldrick, 2008)'
_computing_structure_solution 'SIR92 (Altomare, et al., 1994)'
_diffrn_ambient_temperature 113
_diffrn_detector_area_resol_mean 7.111
_diffrn_measured_fraction_theta_full 0.963
_diffrn_measured_fraction_theta_max 0.963
_diffrn_measurement_device_type 'Rigaku Saturn724'
_diffrn_measurement_method \w
_diffrn_radiation_type 'Mo K\a'
_diffrn_radiation_wavelength 0.71070
_diffrn_reflns_av_R_equivalents 0.0133
_diffrn_reflns_limit_h_max 15
_diffrn_reflns_limit_h_min -15
_diffrn_reflns_limit_k_max 17
_diffrn_reflns_limit_k_min -17
_diffrn_reflns_limit_l_max 15
_diffrn_reflns_limit_l_min -18
_diffrn_reflns_number 16291
_diffrn_reflns_theta_full 26.50
_diffrn_reflns_theta_max 26.50
_diffrn_standards_number 0
_exptl_absorpt_coefficient_mu 1.652
_exptl_absorpt_correction_T_max 0.781
_exptl_absorpt_correction_T_min 0.675
_exptl_absorpt_correction_type multi-scan
_exptl_absorpt_process_details 'REQAB (Rigaku, 1998)'
_exptl_crystal_colour green
_exptl_crystal_density_diffrn 1.712
_exptl_crystal_density_method 'not measured'
_exptl_crystal_description block
_exptl_crystal_F_000 1136.00
_exptl_crystal_size_max 0.500
_exptl_crystal_size_mid 0.200
_exptl_crystal_size_min 0.150
_refine_diff_density_max 2.950
_refine_diff_density_min -2.360
_refine_ls_extinction_method none
_refine_ls_goodness_of_fit_ref 1.070
_refine_ls_hydrogen_treatment constr
_refine_ls_number_parameters 562
_refine_ls_number_reflns 8891
_refine_ls_number_restraints 0
_refine_ls_R_factor_gt 0.0375
_refine_ls_shift/su_max 0.001
_refine_ls_structure_factor_coef Fsqd
_refine_ls_weighting_details 'w = 1/[\s^2^(Fo^2^)+(0.0601P)^2^+4.8821P] where P=(Fo^2^+2Fc^2^)/3'
_refine_ls_weighting_scheme calc
_refine_ls_wR_factor_ref 0.1031
_reflns_number_gt 8180
_reflns_number_total 8892
_reflns_threshold_expression F^2^>2.0\s(F^2^)
_cod_data_source_file c7cc08568k2.cif
_cod_data_source_block 160614NdTpy1
_cod_depositor_comments 'Adding full bibliography for 7121102.cif.'
_cod_database_code 7121102

loop_
_symmetry_equiv_pos_site_id
_symmetry_equiv_pos_as_xyz
1 +X,+Y,+Z
2 -X,-Y,-Z

loop_
_atom_site_label
_atom_site_type_symbol
_atom_site_fract_x
_atom_site_fract_y
_atom_site_fract_z
_atom_site_U_iso_or_equiv
_atom_site_adp_type
_atom_site_occupancy
_atom_site_symmetry_multiplicity
_atom_site_calc_flag
_atom_site_refinement_flags
Nd1 Nd 0.254483(16) 0.478095(14) 0.822355(12) 0.01750(7) Uani 1.0 2 d .
Cl2 Cl 1.11781(9) -0.08325(7) 0.27425(7) 0.0294(2) Uani 1.0 2 d .
Cl3 Cl 1.14361(8) 0.05202(7) 0.50567(6) 0.0283(2) Uani 1.0 2 d .
Cl4 Cl 1.37383(9) 0.16627(7) 0.10271(7) 0.0295(2) Uani 1.0 2 d .
Cl5 Cl 1.44628(9) -0.12344(7) 0.23660(8) 0.0315(2) Uani 1.0 2 d .
Cl6 Cl 1.20181(11) 0.28817(8) 0.36681(10) 0.0474(3) Uani 1.0 2 d .
Cl7 Cl 1.32719(16) -0.10032(13) -0.11211(8) 0.0635(4) Uani 1.0 2 d .
Cl12 Cl 1.6340(3) 0.07175(14) 0.3977(2) 0.1065(9) Uani 1.0 2 d .
O9 O 0.1482(3) 0.5457(3) 0.99627(18) 0.0315(7) Uani 1.0 2 d .
O10 O 0.3491(3) 0.5982(3) 0.85543(19) 0.0310(6) Uani 1.0 2 d .
O13 O 0.0285(3) 0.5124(3) 0.85663(19) 0.0286(6) Uani 1.0 2 d .
O14 O 0.3327(3) 0.6148(2) 0.71658(17) 0.0236(6) Uani 1.0 2 d .
O15 O 0.2753(3) 0.3002(2) 0.7719(2) 0.0298(6) Uani 1.0 2 d .
O16 O 0.4350(4) 0.6928(3) 0.7535(3) 0.0508(10) Uani 1.0 2 d .
O18 O 0.1851(3) 0.3433(3) 0.9271(2) 0.0333(7) Uani 1.0 2 d .
O23 O 0.2163(4) 0.1904(3) 0.8696(3) 0.0524(10) Uani 1.0 2 d .
O26 O 0.0799(3) 0.6476(3) 0.8293(2) 0.0316(7) Uani 1.0 2 d .
O53 O -0.1104(3) 0.6639(3) 0.8587(3) 0.0515(10) Uani 1.0 2 d .
N8 N 0.2722(3) 0.4633(3) 0.6436(2) 0.0187(6) Uani 1.0 2 d .
N11 N 0.3734(3) 0.6381(3) 0.7749(3) 0.0264(7) Uani 1.0 2 d .
N17 N 0.4763(3) 0.3903(2) 0.68947(19) 0.0157(6) Uani 1.0 2 d .
N19 N 0.4305(3) 0.3778(3) 0.8817(2) 0.0206(6) Uani 1.0 2 d .
N20 N 0.9299(3) 0.1776(2) 0.5123(2) 0.0187(6) Uani 1.0 2 d .
N22 N 0.2251(3) 0.2752(3) 0.8572(3) 0.0304(8) Uani 1.0 2 d .
N24 N -0.0054(3) 0.6114(3) 0.8494(3) 0.0319(8) Uani 1.0 2 d .
N61 N 0.0986(6) 0.5794(7) 0.3365(5) 0.090(3) Uani 1.0 2 d .
N66 N 0.0775(6) 0.7533(5) 1.0597(5) 0.0724(15) Uiso 1.0 2 d .
C25 C 0.5756(3) 0.3524(3) 0.7144(3) 0.0164(7) Uani 1.0 2 d .
C27 C 1.2459(3) 0.0406(3) 0.1842(3) 0.0193(7) Uani 1.0 2 d .
C28 C 0.6140(4) 0.3243(3) 0.5232(3) 0.0179(7) Uani 1.0 2 d .
C29 C 1.0917(3) 0.1297(3) 0.3488(3) 0.0179(7) Uani 1.0 2 d .
C30 C 0.1712(4) 0.5024(3) 0.6217(3) 0.0225(7) Uani 1.0 2 d .
C31 C 0.6963(3) 0.3023(3) 0.6460(3) 0.0178(7) Uani 1.0 2 d .
C32 C 0.9994(4) 0.1817(3) 0.3133(3) 0.0215(7) Uani 1.0 2 d .
C33 C 0.4960(3) 0.3775(3) 0.5946(3) 0.0162(7) Uani 1.0 2 d .
C34 C 0.4046(4) 0.3763(3) 0.9782(3) 0.0240(8) Uani 1.0 2 d .
C35 C 1.4300(4) -0.0090(3) 0.2911(3) 0.0240(8) Uani 1.0 2 d .
C36 C 1.0455(3) 0.1286(3) 0.4511(3) 0.0191(7) Uani 1.0 2 d .
C37 C 0.8766(4) 0.2313(3) 0.3759(3) 0.0213(7) Uani 1.0 2 d .
C38 C 1.3164(4) 0.0715(3) 0.0977(3) 0.0213(7) Uani 1.0 2 d .
C39 C 0.0196(7) 0.6457(7) 0.3298(5) 0.0673(19) Uani 1.0 2 d .
C40 C 0.2925(4) 0.4629(3) 0.4513(3) 0.0212(7) Uani 1.0 2 d .
C41 C 0.3853(3) 0.4218(3) 0.5692(3) 0.0153(6) Uani 1.0 2 d .
C42 C 0.5494(3) 0.3609(3) 0.8201(3) 0.0178(7) Uani 1.0 2 d .
C43 C 0.1770(4) 0.5039(3) 0.5273(3) 0.0234(8) Uani 1.0 2 d .
C44 C 0.8452(3) 0.2293(3) 0.4753(3) 0.0169(7) Uani 1.0 2 d .
C45 C 1.3228(4) 0.0808(3) 0.3076(3) 0.0213(7) Uani 1.0 2 d .
C46 C 0.4929(4) 0.3617(3) 1.0163(3) 0.0260(8) Uani 1.0 2 d .
C47 C 0.6127(4) 0.3497(3) 0.9535(3) 0.0287(9) Uani 1.0 2 d .
C48 C 1.2206(3) 0.0827(3) 0.2819(3) 0.0188(7) Uani 1.0 2 d .
C49 C 1.3407(4) 0.0308(4) 0.0062(3) 0.0298(9) Uani 1.0 2 d .
C50 C 0.3972(4) 0.4213(3) 0.4727(3) 0.0195(7) Uani 1.0 2 d .
C51 C 0.6421(4) 0.3481(3) 0.8539(3) 0.0247(8) Uani 1.0 2 d .
C52 C 1.2251(4) -0.0782(3) 0.0824(3) 0.0261(8) Uani 1.0 2 d .
C54 C 1.5240(5) -0.0135(4) 0.3194(4) 0.0388(10) Uani 1.0 2 d .
C55 C 1.2955(4) -0.0444(4) 0.0004(3) 0.0321(9) Uani 1.0 2 d .
C56 C 0.7165(3) 0.2861(3) 0.5490(3) 0.0165(7) Uani 1.0 2 d .
C57 C 1.2005(4) -0.0348(3) 0.1727(3) 0.0204(7) Uani 1.0 2 d .
C58 C 1.4145(5) 0.1663(4) 0.3802(4) 0.0406(11) Uani 1.0 2 d .
C59 C 1.3208(4) 0.1685(3) 0.3519(3) 0.0292(8) Uani 1.0 2 d .
C60 C -0.0833(10) 0.7323(7) 0.3210(8) 0.100(3) Uani 1.0 2 d .
C63 C 1.5139(6) 0.0747(4) 0.3644(5) 0.0502(14) Uani 1.0 2 d .
C64 C 0.0491(7) 0.7938(6) 1.0165(6) 0.0695(17) Uiso 1.0 2 d .
C65 C 0.0193(12) 0.8730(10) 0.9350(9) 0.140(5) Uiso 1.0 2 d .
H21A H 0.1161 0.5056 1.0431 0.0127 Uiso 1.0 2 d .
H21B H 0.1407 0.6115 1.0153 0.0127 Uiso 1.0 2 d .
H28 H 0.6249 0.3141 0.4576 0.0209 Uiso 1.0 2 d .
H30 H 0.0920 0.5307 0.6742 0.0268 Uiso 1.0 2 d .
H31 H 0.7645 0.2792 0.6655 0.0214 Uiso 1.0 2 d .
H32 H 1.0218 0.1825 0.2449 0.0257 Uiso 1.0 2 d .
H34 H 0.3222 0.3855 1.0214 0.0300 Uiso 1.0 2 d .
H37 H 0.8148 0.2656 0.3508 0.0259 Uiso 1.0 2 d .
H40 H 0.3000 0.4624 0.3857 0.0256 Uiso 1.0 2 d .
H43 H 0.1035 0.5332 0.5151 0.0282 Uiso 1.0 2 d .
H46 H 0.4706 0.3610 1.0848 0.0306 Uiso 1.0 2 d .
H47 H 0.6739 0.3421 0.9782 0.0350 Uiso 1.0 2 d .
H49 H 1.3892 0.0530 -0.0515 0.0364 Uiso 1.0 2 d .
H50 H 0.4773 0.3928 0.4211 0.0234 Uiso 1.0 2 d .
H51 H 0.7248 0.3387 0.8095 0.0298 Uiso 1.0 2 d .
H52 H 1.1947 -0.1303 0.0772 0.0317 Uiso 1.0 2 d .
H54 H 1.5943 -0.0763 0.3083 0.0465 Uiso 1.0 2 d .
H58 H 1.4098 0.2275 0.4094 0.0490 Uiso 1.0 2 d .
H60A H -0.0740 0.7987 0.3296 0.1134 Uiso 1.0 2 d .
H60B H -0.1641 0.7359 0.3766 0.1134 Uiso 1.0 2 d .
H60C H -0.0901 0.7253 0.2608 0.1134 Uiso 1.0 2 d .
H65A H 0.0915 0.8511 0.8724 0.1675 Uiso 1.0 2 calc R
H65B H 0.0025 0.9440 0.9575 0.1675 Uiso 1.0 2 calc R
H65C H -0.0537 0.8707 0.9268 0.1675 Uiso 1.0 2 calc R

loop_
_atom_site_aniso_label
_atom_site_aniso_U_11
_atom_site_aniso_U_22
_atom_site_aniso_U_33
_atom_site_aniso_U_12
_atom_site_aniso_U_13
_atom_site_aniso_U_23
Nd1 0.01278(11) 0.02499(11) 0.01209(10) -0.00620(8) -0.00330(7) 0.00441(7)
Cl2 0.0339(5) 0.0256(5) 0.0244(5) -0.0168(4) -0.0024(4) 0.0060(4)
Cl3 0.0185(5) 0.0365(5) 0.0200(4) -0.0009(4) -0.0067(4) 0.0081(4)
Cl4 0.0241(5) 0.0251(5) 0.0315(5) -0.0119(4) -0.0015(4) 0.0081(4)
Cl5 0.0227(5) 0.0187(4) 0.0497(6) -0.0026(4) -0.0153(5) 0.0009(4)
Cl6 0.0385(6) 0.0227(5) 0.0760(9) -0.0069(5) -0.0192(6) -0.0129(5)
Cl7 0.0881(11) 0.0921(11) 0.0217(5) -0.0522(9) -0.0148(6) -0.0028(6)
Cl12 0.1340(18) 0.0674(10) 0.197(3) -0.0363(11) -0.148(2) 0.0257(13)
O9 0.0229(14) 0.0507(18) 0.0145(12) -0.0136(13) -0.0005(11) 0.0013(12)
O10 0.0398(17) 0.0414(16) 0.0170(13) -0.0210(14) -0.0112(12) 0.0035(11)
O13 0.0171(13) 0.0425(16) 0.0228(13) -0.0103(12) -0.0057(11) 0.0085(12)
O14 0.0266(14) 0.0283(13) 0.0154(12) -0.0112(11) -0.0072(11) 0.0046(10)
O15 0.0258(15) 0.0295(14) 0.0328(15) -0.0103(12) -0.0108(12) 0.0078(12)
O16 0.070(3) 0.059(3) 0.0320(17) -0.050(2) -0.0031(16) -0.0049(15)
O18 0.0323(16) 0.0447(17) 0.0267(15) -0.0208(14) -0.0110(13) 0.0166(13)
O23 0.041(2) 0.0325(17) 0.079(3) -0.0197(15) -0.0156(18) 0.0216(17)
O26 0.0233(15) 0.0328(15) 0.0272(14) -0.0051(12) -0.0042(12) 0.0100(12)
O53 0.0158(16) 0.074(3) 0.0378(18) 0.0039(15) -0.0041(13) 0.0225(17)
N8 0.0144(15) 0.0239(14) 0.0161(14) -0.0063(12) -0.0051(11) 0.0017(11)
N11 0.0296(18) 0.0269(16) 0.0184(15) -0.0138(14) -0.0012(13) -0.0042(12)
N17 0.0136(14) 0.0182(13) 0.0147(13) -0.0061(11) -0.0052(11) 0.0028(10)
N19 0.0186(15) 0.0256(15) 0.0160(14) -0.0075(12) -0.0065(12) 0.0061(11)
N20 0.0175(15) 0.0185(14) 0.0165(14) -0.0046(12) -0.0052(12) 0.0029(11)
N22 0.0178(16) 0.0304(17) 0.043(2) -0.0101(14) -0.0118(15) 0.0145(15)
N24 0.0187(18) 0.049(2) 0.0150(15) -0.0037(16) -0.0024(13) 0.0104(14)
N61 0.072(4) 0.154(7) 0.088(5) -0.063(5) -0.062(4) 0.055(5)
C25 0.0163(17) 0.0165(15) 0.0160(16) -0.0062(13) -0.0060(13) 0.0022(12)
C27 0.0132(17) 0.0170(15) 0.0203(17) 0.0001(13) -0.0043(14) 0.0022(13)
C28 0.0188(18) 0.0201(16) 0.0138(15) -0.0075(14) -0.0052(13) 0.0024(12)
C29 0.0155(17) 0.0140(15) 0.0184(16) -0.0030(13) -0.0031(13) 0.0017(12)
C30 0.0143(17) 0.0299(19) 0.0196(17) -0.0050(15) -0.0056(14) 0.0002(14)
C31 0.0145(17) 0.0194(16) 0.0188(16) -0.0057(13) -0.0065(13) 0.0031(13)
C32 0.0201(18) 0.0210(16) 0.0164(16) -0.0033(14) -0.0043(14) 0.0032(13)
C33 0.0163(17) 0.0175(15) 0.0147(15) -0.0079(13) -0.0046(13) 0.0015(12)
C34 0.0211(19) 0.0307(19) 0.0156(16) -0.0074(15) -0.0050(14) 0.0060(14)
C35 0.0230(19) 0.0231(17) 0.0266(18) -0.0096(15) -0.0103(15) 0.0091(14)
C36 0.0158(17) 0.0179(16) 0.0186(16) -0.0029(13) -0.0051(14) 0.0032(13)
C37 0.0201(18) 0.0211(16) 0.0169(16) -0.0027(14) -0.0064(14) 0.0041(13)
C38 0.0146(17) 0.0202(16) 0.0227(17) -0.0055(13) -0.0023(14) 0.0059(13)
C39 0.078(5) 0.116(6) 0.056(4) -0.075(5) -0.042(4) 0.034(4)
C40 0.0260(19) 0.0249(17) 0.0165(16) -0.0125(15) -0.0094(14) 0.0035(13)
C41 0.0150(16) 0.0153(15) 0.0161(15) -0.0072(13) -0.0054(13) 0.0032(12)
C42 0.0175(17) 0.0170(15) 0.0157(16) -0.0039(13) -0.0056(13) 0.0020(12)
C43 0.0186(18) 0.0305(19) 0.0226(18) -0.0082(15) -0.0104(15) 0.0035(14)
C44 0.0145(17) 0.0154(15) 0.0187(16) -0.0049(13) -0.0055(13) 0.0045(12)
C45 0.0197(18) 0.0217(17) 0.0210(17) -0.0095(14) -0.0051(14) 0.0049(13)
C46 0.032(2) 0.0280(19) 0.0175(17) -0.0077(16) -0.0123(16) 0.0042(14)
C47 0.028(2) 0.030(2) 0.028(2) -0.0025(16) -0.0171(17) -0.0031(16)
C48 0.0167(17) 0.0146(15) 0.0198(16) -0.0046(13) -0.0030(14) 0.0028(12)
C49 0.026(2) 0.040(3) 0.0171(17) -0.0113(17) -0.0034(15) 0.0073(16)
C50 0.0182(17) 0.0225(16) 0.0160(16) -0.0088(14) -0.0040(13) 0.0018(13)
C51 0.0178(18) 0.0293(19) 0.0224(18) -0.0024(15) -0.0083(15) -0.0035(14)
C52 0.026(2) 0.0262(18) 0.0257(19) -0.0083(16) -0.0110(16) 0.0012(15)
C54 0.039(3) 0.034(3) 0.055(3) -0.014(2) -0.032(3) 0.015(2)
C55 0.033(3) 0.041(3) 0.0181(18) -0.0105(18) -0.0085(16) -0.0008(16)
C56 0.0140(16) 0.0145(15) 0.0170(16) -0.0052(13) -0.0024(13) 0.0031(12)
C57 0.0176(17) 0.0199(16) 0.0186(16) -0.0065(14) -0.0028(14) 0.0051(13)
C58 0.060(3) 0.034(3) 0.044(3) -0.025(3) -0.031(3) 0.0063(19)
C59 0.030(2) 0.0254(19) 0.032(2) -0.0114(16) -0.0098(17) 0.0003(15)
C60 0.127(8) 0.090(6) 0.138(8) -0.055(6) -0.096(7) 0.015(6)
C63 0.068(4) 0.046(3) 0.071(4) -0.029(3) -0.057(4) 0.022(3)

loop_
_atom_type_symbol
_atom_type_description
_atom_type_scat_dispersion_real
_atom_type_scat_dispersion_imag
_atom_type_scat_source
C C 0.0033 0.0016
;
International Tables for Crystallography
(1992, Vol. C, Tables 4.2.6.8 and 6.1.1.4)
;
H H 0.0000 0.0000
;
International Tables for Crystallography
(1992, Vol. C, Table 6.1.1.4)
;
Cl Cl 0.1484 0.1585
;
International Tables for Crystallography
(1992, Vol. C, Tables 4.2.6.8 and 6.1.1.4)
;
N N 0.0061 0.0033
;
International Tables for Crystallography
(1992, Vol. C, Tables 4.2.6.8 and 6.1.1.4)
;
Nd Nd 0.1943 3.0179
;
International Tables for Crystallography
(1992, Vol. C, Tables 4.2.6.8 and 6.1.1.4)
;
O O 0.0106 0.0060
;
International Tables for Crystallography
(1992, Vol. C, Tables 4.2.6.8 and 6.1.1.4)
;

loop_
_geom_angle_atom_site_label_1
_geom_angle_atom_site_label_2
_geom_angle_atom_site_label_3
_geom_angle
_geom_angle_publ_flag
O9 Nd1 O10 70.64(11) yes
O9 Nd1 O13 77.72(11) yes
O9 Nd1 O14 110.12(10) yes
O9 Nd1 O15 119.77(11) yes
O9 Nd1 O18 69.45(11) yes
O9 Nd1 O26 75.32(10) yes
O9 Nd1 N8 154.81(9) yes
O9 Nd1 N17 140.50(11) yes
O9 Nd1 N19 80.13(9) yes
O9 Nd1 N22 94.50(11) yes
O10 Nd1 O13 129.23(9) yes
O10 Nd1 O14 49.43(10) yes
O10 Nd1 O15 150.09(9) yes
O10 Nd1 O18 128.92(11) yes
O10 Nd1 O26 83.07(11) yes
O10 Nd1 N8 114.99(10) yes
O10 Nd1 N17 82.62(10) yes
O10 Nd1 N19 69.21(11) yes
O10 Nd1 N22 145.26(12) yes
O13 Nd1 O14 112.13(10) yes
O13 Nd1 O15 80.42(10) yes
O13 Nd1 O18 69.87(10) yes
O13 Nd1 O26 50.50(11) yes
O13 Nd1 N8 80.77(10) yes
O13 Nd1 N17 140.94(11) yes
O13 Nd1 N19 142.08(10) yes
O13 Nd1 N22 74.00(10) yes
O14 Nd1 O15 130.11(9) yes
O14 Nd1 O18 177.90(11) yes
O14 Nd1 O26 66.23(9) yes
O14 Nd1 N8 66.52(11) yes
O14 Nd1 N17 68.69(8) yes
O14 Nd1 N19 104.23(11) yes
O14 Nd1 N22 155.31(9) yes
O15 Nd1 O18 50.34(10) yes
O15 Nd1 O26 125.91(12) yes
O15 Nd1 N8 68.60(10) yes
O15 Nd1 N17 72.65(10) yes
O15 Nd1 N19 84.46(11) yes
O15 Nd1 N22 25.29(10) yes
O18 Nd1 O26 115.39(9) yes
O18 Nd1 N8 114.80(12) yes
O18 Nd1 N17 110.24(9) yes
O18 Nd1 N19 73.69(11) yes
O18 Nd1 N22 25.05(10) yes
O26 Nd1 N8 80.94(9) yes
O26 Nd1 N17 130.70(9) yes
O26 Nd1 N19 147.81(11) yes
O26 Nd1 N22 124.50(11) yes
N8 Nd1 N17 63.43(10) yes
N8 Nd1 N19 125.05(8) yes
N8 Nd1 N22 92.00(11) yes
N17 Nd1 N19 63.10(9) yes
N17 Nd1 N22 91.33(9) yes
N19 Nd1 N22 77.53(12) yes
Nd1 O10 N11 99.3(3) yes
Nd1 O13 N24 96.8(3) yes
Nd1 O14 N11 94.8(2) yes
Nd1 O15 N22 97.5(3) yes
Nd1 O18 N22 96.0(3) yes
Nd1 O26 N24 97.3(3) yes
Nd1 N8 C30 121.46(19) yes
Nd1 N8 C41 120.3(3) yes
C30 N8 C41 118.1(4) yes
O10 N11 O14 116.0(4) yes
O10 N11 O16 122.0(5) yes
O14 N11 O16 122.0(4) yes
Nd1 N17 C25 120.2(2) yes
Nd1 N17 C33 121.5(3) yes
C25 N17 C33 118.3(3) yes
Nd1 N19 C34 120.0(2) yes
Nd1 N19 C42 117.8(3) yes
C34 N19 C42 118.1(4) yes
C36 N20 C44 118.1(3) yes
Nd1 N22 O15 57.3(2) yes
Nd1 N22 O18 58.9(2) yes
Nd1 N22 O23 178.2(3) yes
O15 N22 O18 116.2(4) yes
O15 N22 O23 121.4(4) yes
O18 N22 O23 122.4(4) yes
O13 N24 O26 115.4(3) yes
O13 N24 O53 121.5(5) yes
O26 N24 O53 123.1(4) yes
N17 C25 C31 122.3(4) yes
N17 C25 C42 116.8(3) yes
C31 C25 C42 120.7(4) yes
C38 C27 C48 123.1(4) yes
C38 C27 C57 115.7(4) yes
C48 C27 C57 121.2(3) yes
C33 C28 C56 119.4(4) yes
C32 C29 C36 114.0(3) yes
C32 C29 C48 120.0(4) yes
C36 C29 C48 126.0(4) yes
N8 C30 C43 123.5(3) yes
C25 C31 C56 119.6(4) yes
C29 C32 C37 121.2(4) yes
N17 C33 C28 122.1(4) yes
N17 C33 C41 117.1(3) yes
C28 C33 C41 120.8(4) yes
N19 C34 C46 122.9(4) yes
Cl5 C35 C45 120.1(4) yes
Cl5 C35 C54 116.3(3) yes
C45 C35 C54 123.6(5) yes
Cl3 C36 N20 114.3(3) yes
Cl3 C36 C29 119.8(3) yes
N20 C36 C29 125.8(4) yes
C32 C37 C44 118.7(4) yes
Cl4 C38 C27 119.9(4) yes
Cl4 C38 C49 117.4(3) yes
C27 C38 C49 122.7(5) yes
N61 C39 C60 179.8(12) yes
C43 C40 C50 118.8(4) yes
N8 C41 C33 117.5(4) yes
N8 C41 C50 121.1(4) yes
C33 C41 C50 121.5(3) yes
N19 C42 C25 115.9(4) yes
N19 C42 C51 121.8(4) yes
C25 C42 C51 122.3(3) yes
C30 C43 C40 118.4(4) yes
N20 C44 C37 122.0(3) yes
N20 C44 C56 115.2(3) yes
C37 C44 C56 122.7(4) yes
C35 C45 C48 122.9(4) yes
C35 C45 C59 114.7(5) yes
C48 C45 C59 122.4(3) yes
C34 C46 C47 118.7(4) yes
C46 C47 C51 119.2(5) yes
C27 C48 C29 117.5(4) yes
C27 C48 C45 120.7(3) yes
C29 C48 C45 121.8(4) yes
C38 C49 C55 118.4(4) yes
C40 C50 C41 120.1(3) yes
C42 C51 C47 119.1(4) yes
C55 C52 C57 118.3(5) yes
C35 C54 C63 118.2(5) yes
Cl7 C55 C49 120.2(3) yes
Cl7 C55 C52 117.8(5) yes
C49 C55 C52 122.0(5) yes
C28 C56 C31 118.2(3) yes
C28 C56 C44 121.7(4) yes
C31 C56 C44 120.1(4) yes
Cl2 C57 C27 119.9(3) yes
Cl2 C57 C52 117.1(4) yes
C27 C57 C52 122.9(4) yes
C59 C58 C63 118.8(6) yes
Cl6 C59 C45 120.1(4) yes
Cl6 C59 C58 116.9(4) yes
C45 C59 C58 122.8(4) yes
Cl12 C63 C54 119.0(4) yes
Cl12 C63 C58 119.2(6) yes
C54 C63 C58 121.8(7) yes
N66 C64 C65 169.9(12) yes

loop_
_geom_bond_atom_site_label_1
_geom_bond_atom_site_label_2
_geom_bond_distance
_geom_bond_publ_flag
Nd1 O9 2.467(3) yes
Nd1 O10 2.532(4) yes
Nd1 O13 2.536(3) yes
Nd1 O14 2.624(3) yes
Nd1 O15 2.515(4) yes
Nd1 O18 2.553(4) yes
Nd1 O26 2.544(3) yes
Nd1 N8 2.608(4) yes
Nd1 N17 2.585(3) yes
Nd1 N19 2.600(4) yes
Nd1 N22 2.965(4) yes
Cl2 C57 1.733(4) yes
Cl3 C36 1.746(4) yes
Cl4 C38 1.730(5) yes
Cl5 C35 1.734(5) yes
Cl6 C59 1.740(4) yes
Cl7 C55 1.729(5) yes
Cl12 C63 1.746(9) yes
O10 N11 1.271(5) yes
O13 N24 1.296(5) yes
O14 N11 1.273(6) yes
O15 N22 1.277(5) yes
O16 N11 1.217(7) yes
O18 N22 1.262(5) yes
O23 N22 1.221(6) yes
O26 N24 1.267(6) yes
O53 N24 1.208(5) yes
N8 C30 1.346(6) yes
N8 C41 1.354(4) yes
N17 C25 1.352(6) yes
N17 C33 1.352(5) yes
N19 C34 1.350(5) yes
N19 C42 1.352(5) yes
N20 C36 1.313(4) yes
N20 C44 1.345(6) yes
N61 C39 1.117(11) yes
N66 C64 0.926(11) yes
C25 C31 1.390(4) yes
C25 C42 1.486(5) yes
C27 C38 1.402(5) yes
C27 C48 1.474(6) yes
C27 C57 1.406(7) yes
C28 C33 1.393(4) yes
C28 C56 1.398(6) yes
C29 C32 1.405(6) yes
C29 C36 1.411(5) yes
C29 C48 1.445(4) yes
C30 C43 1.384(6) yes
C31 C56 1.387(6) yes
C32 C37 1.380(5) yes
C33 C41 1.488(6) yes
C34 C46 1.381(7) yes
C35 C45 1.409(5) yes
C35 C54 1.379(9) yes
C37 C44 1.384(5) yes
C38 C49 1.385(6) yes
C39 C60 1.456(13) yes
C40 C43 1.380(5) yes
C40 C50 1.384(6) yes
C41 C50 1.393(6) yes
C42 C51 1.391(7) yes
C44 C56 1.494(4) yes
C45 C48 1.465(7) yes
C45 C59 1.405(7) yes
C46 C47 1.380(6) yes
C47 C51 1.387(6) yes
C49 C55 1.376(8) yes
C52 C55 1.378(6) yes
C52 C57 1.381(6) yes
C54 C63 1.371(9) yes
C58 C59 1.385(9) yes
C58 C63 1.372(7) yes
C64 C65 1.658(16) yes

loop_
_geom_hbond_atom_site_label_D
_geom_hbond_atom_site_label_H
_geom_hbond_atom_site_label_A
_geom_hbond_site_symmetry_A
_geom_hbond_distance_DA
_geom_hbond_distance_DH
_geom_hbond_distance_HA
_geom_hbond_angle_DHA
_geom_hbond_publ_flag
O9 H21A O13 2_567 2.776(4) 0.929 1.941(3) 148.47(17) no
O9 H21B N66 . 2.792(7) 0.934 1.884(4) 163.5(3) no
